data_7049340
loop_
_publ_author_name
'Liao, Qian'
'Liu, Tianbiao'
'Johnson, Samantha I.'
'Klug, Christina M.'
'Wiedner, Eric S.'
'Morris Bullock, R.'
'DuBois, Daniel L.'

_publ_section_title
;
 Evaluation of attractive interactions in the second coordination sphere
 of iron complexes containing pendant amines.
;
_journal_issue 15
_journal_name_full 'Dalton transactions (Cambridge, England : 2003)'
_journal_page_first 4867
_journal_page_last 4878
_journal_paper_doi 10.1039/c9dt00708c
_journal_volume 48
_journal_year 2019
_chemical_formula_sum 'C66 H68 Cl2 F Fe N4 P4'
_chemical_formula_weight 1186.87
_space_group_crystal_system monoclinic
_space_group_IT_number 15
_space_group_name_Hall '-I 2ya'
_space_group_name_H-M_alt 'I 1 2/a 1'
_symmetry_space_group_name_Hall '-I 2ya'
_symmetry_space_group_name_H-M 'I 1 2/a 1'
_atom_sites_solution_hydrogens geom
_atom_sites_solution_primary direct
_atom_sites_solution_secondary difmap
_audit_creation_method SHELXL-2013
_audit_update_record
;
2018-08-07 deposited with the CCDC.    2019-03-12 downloaded from the CCDC.
;
_cell_angle_alpha 90
_cell_angle_beta 96.409(5)
_cell_angle_gamma 90
_cell_formula_units_Z 4
_cell_length_a 24.6354(17)
_cell_length_b 9.6299(6)
_cell_length_c 24.8317(16)
_cell_measurement_reflns_used 9977
_cell_measurement_temperature 110(2)
_cell_measurement_theta_max 28.37
_cell_measurement_theta_min 2.27
_cell_volume 5854.2(7)
_computing_cell_refinement 'Bruker SAINT'
_computing_data_collection 'Bruker APEX2'
_computing_data_reduction 'Bruker SAINT'
_computing_molecular_graphics 'Bruker SHELXTL'
_computing_publication_material 'Bruker SHELXTL'
_computing_structure_refinement 'SHELXL-2013 (Sheldrick, 2013)'
_computing_structure_solution 'SHELXS-97 (Sheldrick, 2008)'
_diffrn_ambient_temperature 110(2)
_diffrn_measured_fraction_theta_full 0.999
_diffrn_measured_fraction_theta_max 0.997
_diffrn_measurement_device_type 'Bruker APEX-II CCD'
_diffrn_measurement_method '\f and \w scans'
_diffrn_radiation_type MoK\a
_diffrn_radiation_wavelength 0.71073
_diffrn_reflns_av_R_equivalents 0.0935
_diffrn_reflns_av_unetI/netI 0.0718
_diffrn_reflns_Laue_measured_fraction_full 0.999
_diffrn_reflns_Laue_measured_fraction_max 0.997
_diffrn_reflns_limit_h_max 31
_diffrn_reflns_limit_h_min -27
_diffrn_reflns_limit_k_max 11
_diffrn_reflns_limit_k_min -12
_diffrn_reflns_limit_l_max 31
_diffrn_reflns_limit_l_min -31
_diffrn_reflns_number 40581
_diffrn_reflns_point_group_measured_fraction_full 0.999
_diffrn_reflns_point_group_measured_fraction_max 0.997
_diffrn_reflns_theta_full 25.242
_diffrn_reflns_theta_max 26.752
_diffrn_reflns_theta_min 1.650
_exptl_absorpt_coefficient_mu 0.507
_exptl_absorpt_correction_T_max 0.7457
_exptl_absorpt_correction_T_min 0.4252
_exptl_absorpt_correction_type multi-scan
_exptl_absorpt_process_details SADABS,Bruker(2008)
_exptl_crystal_colour purple
_exptl_crystal_density_diffrn 1.347
_exptl_crystal_density_method 'not measured'
_exptl_crystal_description block
_exptl_crystal_F_000 2484
_exptl_crystal_size_max 0.2
_exptl_crystal_size_mid 0.16
_exptl_crystal_size_min 0.12
_exptl_transmission_factor_max 26.752
_exptl_transmission_factor_min 2.475
_refine_diff_density_max 1.106
_refine_diff_density_min -0.577
_refine_diff_density_rms 0.079
_refine_ls_extinction_method none
_refine_ls_goodness_of_fit_ref 1.046
_refine_ls_hydrogen_treatment constr
_refine_ls_matrix_type full
_refine_ls_number_parameters 357
_refine_ls_number_reflns 6216
_refine_ls_number_restraints 0
_refine_ls_restrained_S_all 1.046
_refine_ls_R_factor_all 0.0614
_refine_ls_R_factor_gt 0.0524
_refine_ls_shift/su_max 0.000
_refine_ls_shift/su_mean 0.000
_refine_ls_structure_factor_coef Fsqd
_refine_ls_weighting_details
; 
 w=1/[\s^2^(Fo^2^)+(0.0645P)^2^+7.2841P] 
 where P=(Fo^2^+2Fc^2^)/3 
;
_refine_ls_weighting_scheme calc
_refine_ls_wR_factor_gt 0.1368
_refine_ls_wR_factor_ref 0.1446
_reflns_Friedel_coverage 0.000
_reflns_number_gt 5185
_reflns_number_total 6216
_reflns_threshold_expression 'I > 2\s(I)'
_cod_data_source_file c9dt00708c3.cif
_cod_data_source_block qian2
_cod_depositor_comments 'Adding full bibliography for 7049340--7049342.cif.'
_cod_database_code 7049340
_shelx_space_group_comment
; 
The symmetry employed for this shelxl refinement is uniquely defined 
by the following loop, which should always be used as a source of 
symmetry information in preference to the above space-group names. 
They are only intended as comments. 
;
_shelxl_version_number 2013-2

loop_
_space_group_symop_operation_xyz
'x, y, z'
'-x+1/2, y, -z'
'x+1/2, y+1/2, z+1/2'
'-x+1, y+1/2, -z+1/2'
'-x, -y, -z'
'x-1/2, -y, z'
'-x+1/2, -y+1/2, -z+1/2'
'x, -y+1/2, z+1/2'

loop_
_atom_site_label
_atom_site_type_symbol
_atom_site_fract_x
_atom_site_fract_y
_atom_site_fract_z
_atom_site_U_iso_or_equiv
_atom_site_adp_type
_atom_site_occupancy
_atom_site_site_symmetry_order
_atom_site_calc_flag
_atom_site_refinement_flags_posn
_atom_site_refinement_flags_adp
_atom_site_refinement_flags_occupancy
Fe2 Fe 0.2500 1.13674(5) 0.0000 0.02550(15) Uani 1 2 d S T P
Cl1 Cl 0.31439(2) 1.32048(7) 0.00016(2) 0.03257(17) Uani 1 1 d . . .
P1 P 0.31947(2) 0.98985(7) 0.00598(2) 0.02668(17) Uani 1 1 d . . .
P2 P 0.23253(2) 1.11509(6) -0.09115(2) 0.02588(16) Uani 1 1 d . . .
N1 N 0.26450(8) 0.8262(2) 0.07286(8) 0.0276(4) Uani 1 1 d . . .
N2 N 0.37861(8) 1.0627(2) 0.10556(8) 0.0281(4) Uani 1 1 d . . .
C8 C 0.42386(11) 0.8924(3) -0.13251(10) 0.0390(6) Uani 1 1 d . . .
H8A H 0.4458 0.8753 -0.1599 0.047 Uiso 1 1 calc R U .
C7 C 0.40683(11) 0.7834(3) -0.10216(11) 0.0404(6) Uani 1 1 d . . .
H7A H 0.4176 0.6932 -0.1091 0.048 Uiso 1 1 calc R U .
C9 C 0.40822(10) 1.0265(3) -0.12214(10) 0.0381(6) Uani 1 1 d . . .
H9A H 0.4198 1.0997 -0.1424 0.046 Uiso 1 1 calc R U .
C12 C 0.28393(11) 1.1437(3) -0.18771(10) 0.0311(5) Uani 1 1 d . . .
H12A H 0.2743 1.0517 -0.1951 0.037 Uiso 1 1 calc R U .
C1 C 0.31142(10) 0.8242(3) 0.04164(10) 0.0288(5) Uani 1 1 d . . .
H1A H 0.3069 0.7495 0.0153 0.035 Uiso 1 1 calc R U .
H1B H 0.3443 0.8058 0.0659 0.035 Uiso 1 1 calc R U .
C26 C 0.42594(10) 0.9439(3) 0.21431(10) 0.0327(5) Uani 1 1 d . . .
H26A H 0.4118 0.8740 0.1910 0.039 Uiso 1 1 calc R U .
C11 C 0.26961(9) 1.2067(3) -0.14050(9) 0.0274(5) Uani 1 1 d . . .
C4 C 0.38233(10) 1.0536(3) 0.04724(9) 0.0301(5) Uani 1 1 d . . .
H4A H 0.4123 0.9922 0.0414 0.036 Uiso 1 1 calc R U .
H4B H 0.3911 1.1449 0.0342 0.036 Uiso 1 1 calc R U .
C3 C 0.16228(10) 1.1628(3) -0.11983(10) 0.0285(5) Uani 1 1 d . . .
H3A H 0.1535 1.2539 -0.1066 0.034 Uiso 1 1 calc R U .
H3B H 0.1608 1.1683 -0.1590 0.034 Uiso 1 1 calc R U .
C5 C 0.35718(9) 0.9428(3) -0.05109(9) 0.0298(5) Uani 1 1 d . . .
C18 C 0.30069(11) 0.6384(2) 0.13853(10) 0.0301(5) Uani 1 1 d . . .
C2 C 0.23421(10) 0.9327(2) -0.11536(9) 0.0276(5) Uani 1 1 d . . .
H2A H 0.2023 0.9169 -0.1412 0.033 Uiso 1 1 calc R U .
H2B H 0.2662 0.9210 -0.1345 0.033 Uiso 1 1 calc R U .
C16 C 0.28252(10) 1.3457(2) -0.13126(10) 0.0306(5) Uani 1 1 d . . .
H16A H 0.2722 1.3900 -0.1007 0.037 Uiso 1 1 calc R U .
C22 C 0.34167(12) 0.6310(3) 0.23167(11) 0.0374(6) Uani 1 1 d . . .
H22A H 0.3401 0.6521 0.2680 0.045 Uiso 1 1 calc R U .
C30 C 0.45931(10) 1.1759(3) 0.22934(10) 0.0313(5) Uani 1 1 d . . .
H30A H 0.4671 1.2630 0.2160 0.038 Uiso 1 1 calc R U .
C25 C 0.43830(9) 1.0730(3) 0.19369(9) 0.0288(5) Uani 1 1 d . . .
C24 C 0.43272(10) 1.0974(3) 0.13310(10) 0.0318(5) Uani 1 1 d . . .
H24A H 0.4403 1.1944 0.1264 0.038 Uiso 1 1 calc R U .
H24B H 0.4600 1.0423 0.1175 0.038 Uiso 1 1 calc R U .
C14 C 0.32576(10) 1.3545(3) -0.21352(10) 0.0323(6) Uani 1 1 d . . .
H14A H 0.3448 1.4037 -0.2376 0.039 Uiso 1 1 calc R U .
C23 C 0.29921(11) 0.6693(3) 0.19323(10) 0.0333(6) Uani 1 1 d . . .
H23A H 0.2693 0.7163 0.2040 0.040 Uiso 1 1 calc R U .
C13 C 0.31234(10) 1.2171(3) -0.22351(10) 0.0329(6) Uani 1 1 d . . .
H13A H 0.3224 1.1737 -0.2544 0.039 Uiso 1 1 calc R U .
C29 C 0.46879(11) 1.1501(3) 0.28473(11) 0.0358(6) Uani 1 1 d . . .
H29A H 0.4835 1.2193 0.3081 0.043 Uiso 1 1 calc R U .
C21 C 0.38655(11) 0.5613(3) 0.21603(11) 0.0384(6) Uani 1 1 d . . .
H21A H 0.4154 0.5368 0.2417 0.046 Uiso 1 1 calc R U .
C10 C 0.37507(10) 1.0524(3) -0.08134(9) 0.0327(6) Uani 1 1 d . . .
H10A H 0.3648 1.1430 -0.0743 0.039 Uiso 1 1 calc R U .
C15 C 0.31077(11) 1.4188(3) -0.16758(10) 0.0341(6) Uani 1 1 d . . .
H15A H 0.3196 1.5115 -0.1609 0.041 Uiso 1 1 calc R U .
C17 C 0.25567(10) 0.6872(3) 0.09585(10) 0.0306(5) Uani 1 1 d . . .
H17A H 0.2520 0.6201 0.0665 0.037 Uiso 1 1 calc R U .
H17B H 0.2215 0.6884 0.1118 0.037 Uiso 1 1 calc R U .
C6 C 0.37374(10) 0.8081(3) -0.06141(10) 0.0350(6) Uani 1 1 d . . .
H6A H 0.3626 0.7346 -0.0410 0.042 Uiso 1 1 calc R U .
C20 C 0.38822(11) 0.5286(3) 0.16212(11) 0.0383(6) Uani 1 1 d . . .
H20A H 0.4182 0.4813 0.1515 0.046 Uiso 1 1 calc R U .
C19 C 0.34550(11) 0.5657(3) 0.12365(10) 0.0336(6) Uani 1 1 d . . .
H19A H 0.3468 0.5417 0.0875 0.040 Uiso 1 1 calc R U .
C27 C 0.43475(10) 0.9193(3) 0.26989(11) 0.0354(6) Uani 1 1 d . . .
H27A H 0.4260 0.8333 0.2836 0.042 Uiso 1 1 calc R U .
C28 C 0.45641(10) 1.0220(3) 0.30484(10) 0.0364(6) Uani 1 1 d . . .
H28A H 0.4626 1.0046 0.3419 0.044 Uiso 1 1 calc R U .
C200 C 0.4796(2) 0.5905(5) 0.0347(2) 0.0872(13) Uani 1 1 d . . .
C201 C 0.44736(18) 0.4879(5) 0.0124(2) 0.0858(13) Uani 1 1 d . . .
H20B H 0.4114 0.4806 0.0201 0.103 Uiso 1 1 calc R U .
C202 C 0.53147(19) 0.6089(5) 0.02302(19) 0.0871(14) Uani 1 1 d . . .
H20C H 0.5526 0.6827 0.0377 0.105 Uiso 1 1 calc R U .
F1 F 0.4622(3) 0.6861(7) 0.0660(3) 0.117(2) Uani 0.5 1 d . . P

loop_
_atom_site_aniso_label
_atom_site_aniso_U_11
_atom_site_aniso_U_22
_atom_site_aniso_U_33
_atom_site_aniso_U_23
_atom_site_aniso_U_13
_atom_site_aniso_U_12
Fe2 0.0293(3) 0.0273(3) 0.0212(3) 0.000 0.00864(19) 0.000
Cl1 0.0372(3) 0.0329(3) 0.0285(3) 0.0015(2) 0.0072(2) -0.0049(2)
P1 0.0296(3) 0.0300(4) 0.0218(3) -0.0008(2) 0.0087(2) 0.0003(2)
P2 0.0294(3) 0.0277(3) 0.0218(3) 0.0002(2) 0.0088(2) 0.0001(2)
N1 0.0323(11) 0.0266(10) 0.0253(10) -0.0014(8) 0.0099(8) -0.0004(8)
N2 0.0270(10) 0.0351(11) 0.0234(10) -0.0025(8) 0.0082(8) -0.0001(8)
C8 0.0309(13) 0.0611(18) 0.0269(13) -0.0108(13) 0.0113(10) -0.0001(12)
C7 0.0373(14) 0.0485(17) 0.0370(14) -0.0130(13) 0.0116(11) 0.0033(12)
C9 0.0324(13) 0.0572(18) 0.0261(12) 0.0004(12) 0.0096(10) -0.0052(12)
C12 0.0393(14) 0.0295(13) 0.0257(12) -0.0013(10) 0.0091(10) -0.0028(10)
C1 0.0331(12) 0.0296(13) 0.0249(12) -0.0013(10) 0.0083(10) 0.0039(10)
C26 0.0327(13) 0.0340(14) 0.0321(13) -0.0032(11) 0.0069(10) 0.0029(10)
C11 0.0288(12) 0.0319(13) 0.0230(11) 0.0014(10) 0.0084(9) 0.0026(10)
C4 0.0292(12) 0.0385(14) 0.0238(11) -0.0039(10) 0.0085(9) -0.0014(10)
C3 0.0312(12) 0.0313(13) 0.0240(12) 0.0023(10) 0.0082(10) 0.0018(10)
C5 0.0280(12) 0.0395(14) 0.0230(11) -0.0027(10) 0.0072(9) 0.0012(10)
C18 0.0382(13) 0.0238(12) 0.0287(12) 0.0030(10) 0.0059(10) -0.0037(10)
C2 0.0329(12) 0.0295(12) 0.0215(11) 0.0008(10) 0.0085(9) -0.0008(10)
C16 0.0376(13) 0.0312(13) 0.0248(12) -0.0013(10) 0.0107(10) 0.0021(10)
C22 0.0473(16) 0.0382(15) 0.0270(13) 0.0042(11) 0.0056(11) -0.0059(12)
C30 0.0310(12) 0.0333(13) 0.0308(13) -0.0001(11) 0.0090(10) -0.0014(10)
C25 0.0259(11) 0.0355(14) 0.0259(12) -0.0010(10) 0.0080(9) 0.0032(10)
C24 0.0309(12) 0.0400(14) 0.0259(12) -0.0008(11) 0.0090(10) -0.0030(11)
C14 0.0339(13) 0.0377(14) 0.0268(12) 0.0037(10) 0.0108(10) -0.0011(10)
C23 0.0405(14) 0.0301(13) 0.0303(13) 0.0018(10) 0.0088(11) -0.0032(11)
C13 0.0395(13) 0.0375(14) 0.0237(12) -0.0001(10) 0.0123(10) 0.0025(11)
C29 0.0342(14) 0.0439(16) 0.0298(13) -0.0065(11) 0.0057(11) -0.0011(11)
C21 0.0423(15) 0.0340(14) 0.0378(14) 0.0068(12) -0.0008(11) -0.0041(11)
C10 0.0325(13) 0.0406(15) 0.0258(12) -0.0024(11) 0.0070(10) 0.0006(11)
C15 0.0423(14) 0.0290(13) 0.0324(13) 0.0023(11) 0.0102(11) -0.0037(11)
C17 0.0336(13) 0.0304(13) 0.0283(12) 0.0012(10) 0.0064(10) -0.0027(10)
C6 0.0339(13) 0.0426(15) 0.0295(13) -0.0052(11) 0.0083(10) 0.0005(11)
C20 0.0392(14) 0.0310(14) 0.0452(16) 0.0036(12) 0.0072(12) 0.0025(11)
C19 0.0440(14) 0.0269(13) 0.0304(13) -0.0008(10) 0.0058(11) -0.0004(11)
C27 0.0360(13) 0.0337(14) 0.0374(14) 0.0043(11) 0.0081(11) 0.0030(11)
C28 0.0349(13) 0.0472(16) 0.0278(13) 0.0031(12) 0.0070(10) 0.0046(12)
C200 0.086(3) 0.095(3) 0.081(3) 0.010(3) 0.016(3) -0.010(3)
C201 0.062(2) 0.104(4) 0.094(3) 0.011(3) 0.021(2) -0.015(2)
C202 0.076(3) 0.110(4) 0.078(3) -0.003(3) 0.019(2) -0.037(3)
F1 0.139(5) 0.104(4) 0.113(5) -0.025(4) 0.046(4) 0.010(4)

loop_
_atom_type_symbol
_atom_type_description
_atom_type_scat_dispersion_real
_atom_type_scat_dispersion_imag
_atom_type_scat_source
C C 0.0033 0.0016 'International Tables Vol C Tables 4.2.6.8 and 6.1.1.4'
H H 0.0000 0.0000 'International Tables Vol C Tables 4.2.6.8 and 6.1.1.4'
Cl Cl 0.1484 0.1585 'International Tables Vol C Tables 4.2.6.8 and 6.1.1.4'
F F 0.0171 0.0103 'International Tables Vol C Tables 4.2.6.8 and 6.1.1.4'
Fe Fe 0.3463 0.8444 'International Tables Vol C Tables 4.2.6.8 and 6.1.1.4'
N N 0.0061 0.0033 'International Tables Vol C Tables 4.2.6.8 and 6.1.1.4'
P P 0.1023 0.0942 'International Tables Vol C Tables 4.2.6.8 and 6.1.1.4'

loop_
_geom_angle_atom_site_label_1
_geom_angle_atom_site_label_2
_geom_angle_atom_site_label_3
_geom_angle
_geom_angle_site_symmetry_1
_geom_angle_site_symmetry_3
P1 Fe2 P1 100.52(4) 2 .
P1 Fe2 P2 79.34(2) 2 .
P1 Fe2 P2 93.87(2) . .
P1 Fe2 P2 93.87(2) 2 2
P1 Fe2 P2 79.33(2) . 2
P2 Fe2 P2 169.44(4) . 2
P1 Fe2 Cl1 87.98(2) 2 2
P1 Fe2 Cl1 170.92(3) . 2
P2 Fe2 Cl1 90.83(2) . 2
P2 Fe2 Cl1 97.04(2) 2 2
P1 Fe2 Cl1 170.92(3) 2 .
P1 Fe2 Cl1 87.97(2) . .
P2 Fe2 Cl1 97.04(2) . .
P2 Fe2 Cl1 90.83(2) 2 .
Cl1 Fe2 Cl1 83.74(3) 2 .
C5 P1 C1 104.34(11) . .
C5 P1 C4 92.57(10) . .
C1 P1 C4 98.52(12) . .
C5 P1 Fe2 124.08(8) . .
C1 P1 Fe2 117.44(8) . .
C4 P1 Fe2 114.55(8) . .
C11 P2 C3 97.90(11) . .
C11 P2 C2 101.99(10) . .
C3 P2 C2 99.41(11) . .
C11 P2 Fe2 124.74(8) . .
C3 P2 Fe2 115.20(8) . .
C2 P2 Fe2 113.67(8) . .
C1 N1 C2 115.80(19) . 2
C1 N1 C17 110.55(19) . .
C2 N1 C17 110.28(18) 2 .
C4 N2 C3 113.50(19) . 2
C4 N2 C24 108.71(17) . .
C3 N2 C24 110.51(19) 2 .
C9 C8 C7 120.0(2) . .
C9 C8 H8A 120.0 . .
C7 C8 H8A 120.0 . .
C8 C7 C6 120.3(3) . .
C8 C7 H7A 119.9 . .
C6 C7 H7A 119.9 . .
C8 C9 C10 120.1(3) . .
C8 C9 H9A 119.9 . .
C10 C9 H9A 119.9 . .
C13 C12 C11 120.6(2) . .
C13 C12 H12A 119.7 . .
C11 C12 H12A 119.7 . .
N1 C1 P1 112.11(16) . .
N1 C1 H1A 109.2 . .
P1 C1 H1A 109.2 . .
N1 C1 H1B 109.2 . .
P1 C1 H1B 109.2 . .
H1A C1 H1B 107.9 . .
C25 C26 C27 120.0(2) . .
C25 C26 H26A 120.0 . .
C27 C26 H26A 120.0 . .
C16 C11 C12 118.8(2) . .
C16 C11 P2 118.37(17) . .
C12 C11 P2 122.80(19) . .
N2 C4 P1 115.07(16) . .
N2 C4 H4A 108.5 . .
P1 C4 H4A 108.5 . .
N2 C4 H4B 108.5 . .
P1 C4 H4B 108.5 . .
H4A C4 H4B 107.5 . .
N2 C3 P2 112.41(16) 2 .
N2 C3 H3A 109.1 2 .
P2 C3 H3A 109.1 . .
N2 C3 H3B 109.1 2 .
P2 C3 H3B 109.1 . .
H3A C3 H3B 107.9 . .
C6 C5 C10 119.3(2) . .
C6 C5 P1 123.79(19) . .
C10 C5 P1 116.49(19) . .
C19 C18 C23 118.3(2) . .
C19 C18 C17 120.6(2) . .
C23 C18 C17 121.1(2) . .
N1 C2 P2 115.26(16) 2 .
N1 C2 H2A 108.5 2 .
P2 C2 H2A 108.5 . .
N1 C2 H2B 108.5 2 .
P2 C2 H2B 108.5 . .
H2A C2 H2B 107.5 . .
C11 C16 C15 120.2(2) . .
C11 C16 H16A 119.9 . .
C15 C16 H16A 119.9 . .
C23 C22 C21 120.0(3) . .
C23 C22 H22A 120.0 . .
C21 C22 H22A 120.0 . .
C25 C30 C29 120.8(2) . .
C25 C30 H30A 119.6 . .
C29 C30 H30A 119.6 . .
C30 C25 C26 118.9(2) . .
C30 C25 C24 120.6(2) . .
C26 C25 C24 120.4(2) . .
N2 C24 C25 113.88(19) . .
N2 C24 H24A 108.8 . .
C25 C24 H24A 108.8 . .
N2 C24 H24B 108.8 . .
C25 C24 H24B 108.8 . .
H24A C24 H24B 107.7 . .
C13 C14 C15 119.8(2) . .
C13 C14 H14A 120.1 . .
C15 C14 H14A 120.1 . .
C22 C23 C18 121.0(3) . .
C22 C23 H23A 119.5 . .
C18 C23 H23A 119.5 . .
C14 C13 C12 120.2(2) . .
C14 C13 H13A 119.9 . .
C12 C13 H13A 119.9 . .
C28 C29 C30 119.9(2) . .
C28 C29 H29A 120.1 . .
C30 C29 H29A 120.1 . .
C20 C21 C22 119.6(3) . .
C20 C21 H21A 120.2 . .
C22 C21 H21A 120.2 . .
C9 C10 C5 120.1(3) . .
C9 C10 H10A 119.9 . .
C5 C10 H10A 119.9 . .
C14 C15 C16 120.5(2) . .
C14 C15 H15A 119.8 . .
C16 C15 H15A 119.8 . .
N1 C17 C18 114.9(2) . .
N1 C17 H17A 108.5 . .
C18 C17 H17A 108.5 . .
N1 C17 H17B 108.5 . .
C18 C17 H17B 108.5 . .
H17A C17 H17B 107.5 . .
C7 C6 C5 120.1(3) . .
C7 C6 H6A 119.9 . .
C5 C6 H6A 119.9 . .
C21 C20 C19 120.4(2) . .
C21 C20 H20A 119.8 . .
C19 C20 H20A 119.8 . .
C20 C19 C18 120.7(2) . .
C20 C19 H19A 119.7 . .
C18 C19 H19A 119.7 . .
C28 C27 C26 120.5(2) . .
C28 C27 H27A 119.8 . .
C26 C27 H27A 119.8 . .
C29 C28 C27 119.9(2) . .
C29 C28 H28A 120.1 . .
C27 C28 H28A 120.1 . .
F1 C200 C201 122.9(5) . .
F1 C200 C202 114.6(5) . .
C201 C200 C202 122.3(5) . .
C200 C201 C202 119.7(4) . 5_665
C200 C201 H20B 120.1 . .
C202 C201 H20B 120.1 5_665 .
C200 C202 C201 117.9(4) . 5_665
C200 C202 H20C 121.1 . .
C201 C202 H20C 121.1 5_665 .

loop_
_geom_bond_atom_site_label_1
_geom_bond_atom_site_label_2
_geom_bond_distance
_geom_bond_site_symmetry_2
Fe2 P1 2.2125(7) 2
Fe2 P1 2.2126(7) .
Fe2 P2 2.2660(6) .
Fe2 P2 2.2660(6) 2
Fe2 Cl1 2.3761(7) 2
Fe2 Cl1 2.3761(7) .
P1 C5 1.836(2) .
P1 C1 1.846(2) .
P1 C4 1.863(2) .
P2 C11 1.834(2) .
P2 C3 1.854(3) .
P2 C2 1.858(2) .
N1 C1 1.462(3) .
N1 C2 1.469(3) 2
N1 C17 1.482(3) .
N2 C4 1.464(3) .
N2 C3 1.466(3) 2
N2 C24 1.467(3) .
C8 C9 1.380(4) .
C8 C7 1.385(4) .
C8 H8A 0.9300 .
C7 C6 1.389(3) .
C7 H7A 0.9300 .
C9 C10 1.393(3) .
C9 H9A 0.9300 .
C12 C13 1.386(3) .
C12 C11 1.400(3) .
C12 H12A 0.9300 .
C1 H1A 0.9700 .
C1 H1B 0.9700 .
C26 C25 1.391(4) .
C26 C27 1.393(4) .
C26 H26A 0.9300 .
C11 C16 1.389(3) .
C4 H4A 0.9700 .
C4 H4B 0.9700 .
C3 N2 1.466(3) 2
C3 H3A 0.9700 .
C3 H3B 0.9700 .
C5 C6 1.392(4) .
C5 C10 1.395(4) .
C18 C19 1.392(4) .
C18 C23 1.395(3) .
C18 C17 1.520(3) .
C2 N1 1.469(3) 2
C2 H2A 0.9700 .
C2 H2B 0.9700 .
C16 C15 1.390(3) .
C16 H16A 0.9300 .
C22 C23 1.385(4) .
C22 C21 1.386(4) .
C22 H22A 0.9300 .
C30 C25 1.389(4) .
C30 C29 1.392(4) .
C30 H30A 0.9300 .
C25 C24 1.514(3) .
C24 H24A 0.9700 .
C24 H24B 0.9700 .
C14 C13 1.379(4) .
C14 C15 1.384(3) .
C14 H14A 0.9300 .
C23 H23A 0.9300 .
C13 H13A 0.9300 .
C29 C28 1.378(4) .
C29 H29A 0.9300 .
C21 C20 1.380(4) .
C21 H21A 0.9300 .
C10 H10A 0.9300 .
C15 H15A 0.9300 .
C17 H17A 0.9700 .
C17 H17B 0.9700 .
C6 H6A 0.9300 .
C20 C19 1.387(4) .
C20 H20A 0.9300 .
C19 H19A 0.9300 .
C27 C28 1.383(4) .
C27 H27A 0.9300 .
C28 H28A 0.9300 .
C200 F1 1.307(7) .
C200 C201 1.348(6) .
C200 C202 1.353(6) .
C201 C202 1.420(6) 5_665
C201 H20B 0.9300 .
C202 C201 1.420(6) 5_665
C202 H20C 0.9300 .

loop_
_geom_torsion_atom_site_label_1
_geom_torsion_atom_site_label_2
_geom_torsion_atom_site_label_3
_geom_torsion_atom_site_label_4
_geom_torsion
_geom_torsion_site_symmetry_1
_geom_torsion_site_symmetry_4
C9 C8 C7 C6 0.4(4) . .
C7 C8 C9 C10 -0.3(4) . .
C2 N1 C1 P1 -60.0(2) 2 .
C17 N1 C1 P1 173.70(16) . .
C5 P1 C1 N1 -155.61(17) . .
C4 P1 C1 N1 109.52(18) . .
Fe2 P1 C1 N1 -13.9(2) . .
C13 C12 C11 C16 2.5(4) . .
C13 C12 C11 P2 -179.5(2) . .
C3 P2 C11 C16 86.4(2) . .
C2 P2 C11 C16 -172.1(2) . .
Fe2 P2 C11 C16 -41.8(2) . .
C3 P2 C11 C12 -91.6(2) . .
C2 P2 C11 C12 9.9(2) . .
Fe2 P2 C11 C12 140.14(18) . .
C3 N2 C4 P1 -63.5(2) 2 .
C24 N2 C4 P1 173.10(17) . .
C5 P1 C4 N2 -160.38(19) . .
C1 P1 C4 N2 -55.5(2) . .
Fe2 P1 C4 N2 70.04(19) . .
C11 P2 C3 N2 155.34(17) . 2
C2 P2 C3 N2 51.72(18) . 2
Fe2 P2 C3 N2 -70.14(18) . 2
C1 P1 C5 C6 0.3(2) . .
C4 P1 C5 C6 99.8(2) . .
Fe2 P1 C5 C6 -138.06(19) . .
C1 P1 C5 C10 -172.14(19) . .
C4 P1 C5 C10 -72.7(2) . .
Fe2 P1 C5 C10 49.5(2) . .
C11 P2 C2 N1 148.52(17) . 2
C3 P2 C2 N1 -111.24(18) . 2
Fe2 P2 C2 N1 11.71(19) . 2
C12 C11 C16 C15 -2.1(4) . .
P2 C11 C16 C15 179.8(2) . .
C29 C30 C25 C26 1.1(4) . .
C29 C30 C25 C24 -174.6(2) . .
C27 C26 C25 C30 -0.1(4) . .
C27 C26 C25 C24 175.6(2) . .
C4 N2 C24 C25 -164.7(2) . .
C3 N2 C24 C25 70.1(3) 2 .
C30 C25 C24 N2 -130.2(2) . .
C26 C25 C24 N2 54.2(3) . .
C21 C22 C23 C18 0.2(4) . .
C19 C18 C23 C22 1.2(4) . .
C17 C18 C23 C22 -176.6(2) . .
C15 C14 C13 C12 0.0(4) . .
C11 C12 C13 C14 -1.4(4) . .
C25 C30 C29 C28 -1.1(4) . .
C23 C22 C21 C20 -1.0(4) . .
C8 C9 C10 C5 -0.5(4) . .
C6 C5 C10 C9 1.3(4) . .
P1 C5 C10 C9 174.09(19) . .
C13 C14 C15 C16 0.4(4) . .
C11 C16 C15 C14 0.7(4) . .
C1 N1 C17 C18 66.4(3) . .
C2 N1 C17 C18 -63.0(3) 2 .
C19 C18 C17 N1 -88.8(3) . .
C23 C18 C17 N1 89.0(3) . .
C8 C7 C6 C5 0.4(4) . .
C10 C5 C6 C7 -1.3(4) . .
P1 C5 C6 C7 -173.5(2) . .
C22 C21 C20 C19 0.4(4) . .
C21 C20 C19 C18 1.0(4) . .
C23 C18 C19 C20 -1.8(4) . .
C17 C18 C19 C20 176.0(2) . .
C25 C26 C27 C28 -0.8(4) . .
C30 C29 C28 C27 0.2(4) . .
C26 C27 C28 C29 0.8(4) . .
F1 C200 C201 C202 177.3(5) . 5_665
C202 C200 C201 C202 2.8(9) . 5_665
F1 C200 C202 C201 -177.7(5) . 5_665
C201 C200 C202 C201 -2.7(8) . 5_665
